data_2224303
loop_
_publ_author_name
'Zhang, Ke-Juan'
'Meng, Xiang-Gao'
'Li, Xiu-Ling'

_publ_section_title
;Bis(4-aminobenzenesulfonato-\k<i>O</i>)bis(propane-1,3-diamine-\k^2^<i>N</i>,<i>N</i>')copper(II)
 dihydrate
;
_journal_coeditor_code HY2252
_journal_issue 12
_journal_name_full 'Acta Crystallographica Section E'
_journal_page_first m1678
_journal_page_last m1679
_journal_paper_doi 10.1107/S1600536809049769
_journal_volume 65
_journal_year 2009
_chemical_formula_iupac '[Cu (C3 H10 N2)2 (C6 H6 N O3 S)2], 2H2 O'
_chemical_formula_moiety 'C18 H32 Cu N6 O6 S2, 2(H2 O)'
_chemical_formula_sum 'C18 H36 Cu N6 O8 S2'
_chemical_formula_weight 592.19
_chemical_name_systematic
;
Bis(4-aminobenzenesulfonato-\k<i>O</i>)bis(propane-1,3-diamine-
\k^2^<i>N</i>,<i>N</i>')copper(II) dihydrate
;
_space_group_IT_number 14
_symmetry_cell_setting monoclinic
_symmetry_space_group_name_Hall '-P 2ybc'
_symmetry_space_group_name_H-M 'P 1 21/c 1'
_atom_sites_solution_hydrogens geom
_atom_sites_solution_primary direct
_atom_sites_solution_secondary difmap
_audit_creation_method SHELXL-97
_cell_angle_alpha 90.00
_cell_angle_beta 101.256(2)
_cell_angle_gamma 90.00
_cell_formula_units_Z 2
_cell_length_a 9.51710(10)
_cell_length_b 10.3875(4)
_cell_length_c 13.1646(5)
_cell_measurement_reflns_used 2312
_cell_measurement_temperature 293(2)
_cell_measurement_theta_max 25.05
_cell_measurement_theta_min 2.18
_cell_volume 1276.40(7)
_computing_cell_refinement 'SAINT (Siemens, 1996)'
_computing_data_collection 'SMART (Siemens, 1996)'
_computing_data_reduction 'SAINT (Siemens, 1996)'
_computing_molecular_graphics 'SHELXTL (Sheldrick, 2008)'
_computing_publication_material 'SHELXTL (Sheldrick, 2008)'
_computing_structure_refinement 'SHELXL97 (Sheldrick, 2008)'
_computing_structure_solution 'SHELXS97 (Sheldrick, 2008)'
_diffrn_ambient_temperature 293(2)
_diffrn_measured_fraction_theta_full 0.986
_diffrn_measured_fraction_theta_max 0.986
_diffrn_measurement_device_type 'Siemens SMART 1000 CCD'
_diffrn_measurement_method '\f and \w scans'
_diffrn_radiation_monochromator graphite
_diffrn_radiation_source 'fine-focus sealed tube'
_diffrn_radiation_type MoK\a
_diffrn_radiation_wavelength 0.71073
_diffrn_reflns_av_R_equivalents 0.0243
_diffrn_reflns_av_sigmaI/netI 0.0321
_diffrn_reflns_limit_h_max 11
_diffrn_reflns_limit_h_min -9
_diffrn_reflns_limit_k_max 12
_diffrn_reflns_limit_k_min -7
_diffrn_reflns_limit_l_max 10
_diffrn_reflns_limit_l_min -15
_diffrn_reflns_number 3629
_diffrn_reflns_theta_full 25.05
_diffrn_reflns_theta_max 25.05
_diffrn_reflns_theta_min 2.18
_exptl_absorpt_coefficient_mu 1.073
_exptl_absorpt_correction_T_max 0.8302
_exptl_absorpt_correction_T_min 0.6268
_exptl_absorpt_correction_type multi-scan
_exptl_absorpt_process_details '(SADABS; Sheldrick, 1996)'
_exptl_crystal_colour blue
_exptl_crystal_density_diffrn 1.541
_exptl_crystal_density_method 'not measured'
_exptl_crystal_description prism
_exptl_crystal_F_000 622
_exptl_crystal_size_max 0.48
_exptl_crystal_size_mid 0.20
_exptl_crystal_size_min 0.18
_refine_diff_density_max 0.481
_refine_diff_density_min -0.407
_refine_ls_extinction_coef 0.054(4)
_refine_ls_extinction_expression Fc^*^=kFc[1+0.001xFc^2^\l^3^/sin(2\q)]^-1/4^
_refine_ls_extinction_method 'SHELXL97 (Sheldrick, 2008)'
_refine_ls_goodness_of_fit_ref 1.087
_refine_ls_hydrogen_treatment constr
_refine_ls_matrix_type full
_refine_ls_number_parameters 161
_refine_ls_number_reflns 2230
_refine_ls_number_restraints 3
_refine_ls_restrained_S_all 1.091
_refine_ls_R_factor_all 0.0591
_refine_ls_R_factor_gt 0.0475
_refine_ls_shift/su_max 0.000
_refine_ls_shift/su_mean 0.000
_refine_ls_structure_factor_coef Fsqd
_refine_ls_weighting_details 'calc w=1/[\s^2^(Fo^2^)+(0.0669P)^2^+1.3129P] where P=(Fo^2^+2Fc^2^)/3'
_refine_ls_weighting_scheme calc
_refine_ls_wR_factor_gt 0.1199
_refine_ls_wR_factor_ref 0.1318
_reflns_number_gt 1889
_reflns_number_total 2230
_reflns_threshold_expression I>2\s(I)
_cod_data_source_file hy2252.cif
_cod_data_source_block I
_cod_depositor_comments
;
The following automatic conversions were performed:
'_symmetry_cell_setting' value 'Monoclinic' changed to 'monoclinic'
according to '/home/saulius/struct/CIF-dictionaries/cif_core.dic'
dictionary named 'cif_core.dic' version 2.4.1 from 2010-06-29.

Automatic conversion script
Id: cif_fix_enum 1527 2010-12-29 10:47:43Z saulius 

The following automatic conversions were performed:

'_symmetry_cell_setting' value 'Monoclinic' changed to 'monoclinic'
according to /home/saulius/struct/CIF-dictionaries/cif_core.dic
dictionary named 'cif_core.dic' version 2.4.1 from 2010-06-29.

Automatic conversion script
Id: cif_fix_values 1715 2011-07-08 13:25:40Z adriana 
;
_cod_original_sg_symbol_H-M 'P 21/c'
_cod_database_code 2224303
_cod_database_fobs_code 2224303

loop_
_symmetry_equiv_pos_as_xyz
'x, y, z'
'-x, y+1/2, -z+1/2'
'-x, -y, -z'
'x, -y-1/2, z-1/2'

loop_
_atom_site_type_symbol
_atom_site_label
_atom_site_fract_x
_atom_site_fract_y
_atom_site_fract_z
_atom_site_U_iso_or_equiv
_atom_site_adp_type
_atom_site_calc_flag
_atom_site_refinement_flags
_atom_site_occupancy
_atom_site_disorder_assembly
_atom_site_disorder_group
Cu Cu 0.5000 0.0000 0.5000 0.0387(3) Uani d S 1 . .
N N1 0.3723(3) -0.1305(3) 0.5539(2) 0.0470(7) Uani d . 1 . .
H H1A 0.3788 -0.2043 0.5193 0.056 Uiso calc R 1 . .
H H1B 0.4125 -0.1457 0.6205 0.056 Uiso calc R 1 . .
N N2 0.3801(3) 0.1490(3) 0.5351(2) 0.0457(7) Uani d . 1 . .
H H2A 0.4171 0.1731 0.6005 0.055 Uiso calc R 1 . .
H H2B 0.3929 0.2153 0.4938 0.055 Uiso calc R 1 . .
C C1 0.2183(4) -0.1079(4) 0.5506(3) 0.0565(10) Uani d . 1 . .
H H1C 0.1820 -0.1742 0.5905 0.068 Uiso calc R 1 . .
H H1D 0.1669 -0.1143 0.4796 0.068 Uiso calc R 1 . .
C C2 0.1902(4) 0.0226(4) 0.5934(3) 0.0537(10) Uani d . 1 . .
H H2C 0.0902 0.0277 0.5990 0.064 Uiso calc R 1 . .
H H2D 0.2476 0.0314 0.6625 0.064 Uiso calc R 1 . .
C C3 0.2240(4) 0.1327(4) 0.5273(3) 0.0519(9) Uani d . 1 . .
H H3A 0.1794 0.1169 0.4557 0.062 Uiso calc R 1 . .
H H3B 0.1840 0.2116 0.5491 0.062 Uiso calc R 1 . .
O O1W 0.5872(4) -0.1325(5) 0.1104(5) 0.147(2) Uani d D 1 . .
H H1WA 0.5115 -0.0876 0.0934 0.221 Uiso d RD 1 . .
H H1WB 0.5700 -0.1840 0.1563 0.221 Uiso d RD 1 . .
S S 0.31964(10) 0.04586(13) 0.21957(7) 0.0585(4) Uani d . 1 . .
O O1 0.3474(3) -0.0243(3) 0.3153(3) 0.0735(10) Uani d . 1 . .
O O2 0.3401(4) -0.0303(6) 0.1333(3) 0.156(3) Uani d . 1 . .
O O3 0.4010(3) 0.1646(4) 0.2294(3) 0.0936(13) Uani d . 1 . .
C C11 0.1360(4) 0.0876(4) 0.1932(2) 0.0435(8) Uani d . 1 . .
C C12 0.0384(4) 0.0061(4) 0.1338(3) 0.0488(9) Uani d . 1 . .
H H12A 0.0702 -0.0675 0.1050 0.059 Uiso calc R 1 . .
C C13 -0.1068(4) 0.0337(4) 0.1168(3) 0.0527(10) Uani d . 1 . .
H H13A -0.1717 -0.0220 0.0770 0.063 Uiso calc R 1 . .
C C14 -0.1565(4) 0.1431(4) 0.1584(3) 0.0483(9) Uani d . 1 . .
C C15 -0.0568(4) 0.2261(4) 0.2159(3) 0.0523(9) Uani d . 1 . .
H H15A -0.0880 0.3016 0.2424 0.063 Uiso calc R 1 . .
C C16 0.0875(4) 0.1982(4) 0.2342(3) 0.0493(9) Uani d . 1 . .
H H16A 0.1525 0.2538 0.2741 0.059 Uiso calc R 1 . .
N N3 -0.3017(3) 0.1723(4) 0.1411(3) 0.0680(10) Uani d . 1 . .
H H3D -0.3627 0.1219 0.1039 0.082 Uiso calc R 1 . .
H H3C -0.3305 0.2407 0.1676 0.082 Uiso calc R 1 . .

loop_
_atom_site_aniso_label
_atom_site_aniso_U_11
_atom_site_aniso_U_22
_atom_site_aniso_U_33
_atom_site_aniso_U_12
_atom_site_aniso_U_13
_atom_site_aniso_U_23
Cu 0.0294(4) 0.0433(4) 0.0434(4) 0.0037(2) 0.0068(2) 0.0027(2)
N1 0.0377(16) 0.0488(17) 0.0541(18) 0.0005(13) 0.0079(13) 0.0047(14)
N2 0.0406(16) 0.0493(17) 0.0478(17) 0.0061(13) 0.0103(13) -0.0016(14)
C1 0.0385(19) 0.064(2) 0.069(3) -0.0065(18) 0.0147(18) -0.005(2)
C2 0.039(2) 0.076(3) 0.049(2) 0.0008(18) 0.0162(17) -0.0048(19)
C3 0.0358(19) 0.068(3) 0.051(2) 0.0141(17) 0.0058(16) -0.0058(19)
O1W 0.061(2) 0.130(4) 0.254(6) -0.018(2) 0.038(3) -0.109(4)
S 0.0392(5) 0.0932(8) 0.0388(5) 0.0172(5) -0.0031(4) 0.0027(5)
O1 0.0558(18) 0.081(2) 0.070(2) 0.0005(15) -0.0221(15) 0.0234(16)
O2 0.067(3) 0.294(7) 0.091(3) 0.084(3) -0.025(2) -0.090(4)
O3 0.0430(16) 0.125(3) 0.109(3) -0.0080(18) 0.0046(17) 0.051(2)
C11 0.0385(18) 0.057(2) 0.0331(17) 0.0085(16) 0.0022(13) 0.0113(15)
C12 0.049(2) 0.051(2) 0.042(2) 0.0118(16) 0.0005(16) 0.0030(16)
C13 0.044(2) 0.053(2) 0.056(2) -0.0013(17) -0.0026(17) 0.0072(18)
C14 0.0387(19) 0.058(2) 0.048(2) 0.0050(17) 0.0075(15) 0.0182(17)
C15 0.054(2) 0.052(2) 0.052(2) 0.0129(18) 0.0123(17) 0.0032(18)
C16 0.050(2) 0.055(2) 0.0408(19) 0.0000(17) 0.0035(15) 0.0011(16)
N3 0.0404(18) 0.075(2) 0.087(3) 0.0107(17) 0.0085(17) 0.012(2)

loop_
_atom_type_symbol
_atom_type_description
_atom_type_scat_dispersion_real
_atom_type_scat_dispersion_imag
_atom_type_scat_source
C C 0.0033 0.0016 'International Tables Vol C Tables 4.2.6.8 and 6.1.1.4'
H H 0.0000 0.0000 'International Tables Vol C Tables 4.2.6.8 and 6.1.1.4'
N N 0.0061 0.0033 'International Tables Vol C Tables 4.2.6.8 and 6.1.1.4'
O O 0.0106 0.0060 'International Tables Vol C Tables 4.2.6.8 and 6.1.1.4'
S S 0.1246 0.1234 'International Tables Vol C Tables 4.2.6.8 and 6.1.1.4'
Cu Cu 0.3201 1.2651 'International Tables Vol C Tables 4.2.6.8 and 6.1.1.4'

loop_
_geom_angle_atom_site_label_1
_geom_angle_atom_site_label_2
_geom_angle_atom_site_label_3
_geom_angle_site_symmetry_1
_geom_angle_site_symmetry_3
_geom_angle
_geom_angle_publ_flag
N2 Cu N2 . 3_656 180.0 ?
N2 Cu N1 . . 91.61(13) ?
N2 Cu N1 3_656 . 88.40(13) ?
N2 Cu N1 . 3_656 88.40(13) ?
N2 Cu N1 3_656 3_656 91.60(13) ?
N1 Cu N1 . 3_656 180.0 ?
N2 Cu O1 . 3_656 87.08(11) ?
N2 Cu O1 3_656 3_656 92.92(11) ?
N1 Cu O1 . 3_656 90.08(11) ?
N1 Cu O1 3_656 3_656 89.92(11) ?
N2 Cu O1 . . 92.92(11) ?
N2 Cu O1 3_656 . 87.08(12) ?
N1 Cu O1 . . 89.92(11) ?
N1 Cu O1 3_656 . 90.08(11) ?
O1 Cu O1 3_656 . 180.0 ?
C1 N1 Cu . . 122.7(2) ?
C1 N1 H1A . . 106.7 ?
Cu N1 H1A . . 106.7 ?
C1 N1 H1B . . 106.7 ?
Cu N1 H1B . . 106.7 ?
H1A N1 H1B . . 106.6 ?
C3 N2 Cu . . 119.9(2) ?
C3 N2 H2A . . 107.3 ?
Cu N2 H2A . . 107.3 ?
C3 N2 H2B . . 107.3 ?
Cu N2 H2B . . 107.3 ?
H2A N2 H2B . . 106.9 ?
N1 C1 C2 . . 112.3(3) ?
N1 C1 H1C . . 109.1 ?
C2 C1 H1C . . 109.1 ?
N1 C1 H1D . . 109.1 ?
C2 C1 H1D . . 109.1 ?
H1C C1 H1D . . 107.9 ?
C3 C2 C1 . . 113.1(3) ?
C3 C2 H2C . . 109.0 ?
C1 C2 H2C . . 109.0 ?
C3 C2 H2D . . 109.0 ?
C1 C2 H2D . . 109.0 ?
H2C C2 H2D . . 107.8 ?
N2 C3 C2 . . 111.8(3) ?
N2 C3 H3A . . 109.3 ?
C2 C3 H3A . . 109.3 ?
N2 C3 H3B . . 109.3 ?
C2 C3 H3B . . 109.3 ?
H3A C3 H3B . . 107.9 ?
H1WA O1W H1WB . . 105.1 ?
O2 S O1 . . 112.8(3) ?
O2 S O3 . . 112.9(3) ?
O1 S O3 . . 110.5(2) ?
O2 S C11 . . 105.22(19) ?
O1 S C11 . . 107.59(18) ?
O3 S C11 . . 107.44(19) ?
S O1 Cu . . 138.47(19) ?
C12 C11 C16 . . 119.4(3) ?
C12 C11 S . . 119.4(3) ?
C16 C11 S . . 121.2(3) ?
C11 C12 C13 . . 120.2(4) ?
C11 C12 H12A . . 119.9 ?
C13 C12 H12A . . 119.9 ?
C14 C13 C12 . . 120.8(4) ?
C14 C13 H13A . . 119.6 ?
C12 C13 H13A . . 119.6 ?
C13 C14 N3 . . 121.3(4) ?
C13 C14 C15 . . 118.3(3) ?
N3 C14 C15 . . 120.3(4) ?
C16 C15 C14 . . 121.0(4) ?
C16 C15 H15A . . 119.5 ?
C14 C15 H15A . . 119.5 ?
C15 C16 C11 . . 120.1(4) ?
C15 C16 H16A . . 119.9 ?
C11 C16 H16A . . 119.9 ?
C14 N3 H3D . . 120.0 ?
C14 N3 H3C . . 120.0 ?
H3D N3 H3C . . 120.0 ?

loop_
_geom_bond_atom_site_label_1
_geom_bond_atom_site_label_2
_geom_bond_site_symmetry_2
_geom_bond_distance
_geom_bond_publ_flag
Cu N1 . 2.038(3) y
Cu N2 . 2.029(3) y
Cu O1 . 2.589(3) y
N1 C1 . 1.476(4) ?
N1 H1A . 0.9000 ?
N1 H1B . 0.9000 ?
N2 C3 . 1.479(4) ?
N2 H2A . 0.9000 ?
N2 H2B . 0.9000 ?
C1 C2 . 1.512(5) ?
C1 H1C . 0.9700 ?
C1 H1D . 0.9700 ?
C2 C3 . 1.509(6) ?
C2 H2C . 0.9700 ?
C2 H2D . 0.9700 ?
C3 H3A . 0.9700 ?
C3 H3B . 0.9700 ?
O1W H1WA . 0.85 ?
O1W H1WB . 0.85 ?
S O2 . 1.428(4) ?
S O1 . 1.435(3) ?
S O3 . 1.448(4) ?
S C11 . 1.768(3) ?
C11 C12 . 1.381(5) ?
C11 C16 . 1.386(5) ?
C12 C13 . 1.386(6) ?
C12 H12A . 0.9300 ?
C13 C14 . 1.384(6) ?
C13 H13A . 0.9300 ?
C14 N3 . 1.389(5) ?
C14 C15 . 1.391(6) ?
C15 C16 . 1.378(5) ?
C15 H15A . 0.9300 ?
C16 H16A . 0.9300 ?
N3 H3D . 0.8600 ?
N3 H3C . 0.8600 ?

loop_
_geom_hbond_atom_site_label_D
_geom_hbond_atom_site_label_H
_geom_hbond_atom_site_label_A
_geom_hbond_site_symmetry_A
_geom_hbond_distance_DH
_geom_hbond_distance_HA
_geom_hbond_distance_DA
_geom_hbond_angle_DHA
O1W H1WA O2 . 0.85 1.90 2.651(5) 146
O1W H1WB O3 2_645 0.85 2.16 2.969(8) 160
N1 H1A N3 2_545 0.90 2.46 3.250(5) 147
N1 H1B O3 3_656 0.90 2.39 3.243(4) 158
N2 H2A O3 4_566 0.90 2.42 3.183(4) 143
N2 H2B O1W 2_655 0.90 2.13 3.025(5) 177
N3 H3D O1W 1_455 0.86 2.69 3.337(6) 133
N3 H3C O1 2 0.86 2.46 3.248(5) 153
